data_1576488
loop_
_publ_author_name
'Dhbaibi, Kais'
'Le Thi, Huong'
'Marrot, J&#xe9;r&#xf4;me'
'Hayakawa, Masahiro'
'Mamada, Masashi'
'Frigoli, Michel'

_publ_section_title
;
 High brightness in bis(tri-isopropylsilyl)ethynyl-functionalized
 polycyclic aromatic hydrocarbons: localized representation <i>versus</i>
 Clar's model.
;
_journal_issue 13
_journal_name_full 'Chemical science'
_journal_page_first 6653
_journal_page_last 6661
_journal_paper_doi 10.1039/d5sc09423b
_journal_volume 17
_journal_year 2026
_chemical_formula_sum 'C44 H52 Si2'
_chemical_formula_weight 637.03
_space_group_crystal_system monoclinic
_space_group_IT_number 14
_space_group_name_Hall '-P 2yn'
_space_group_name_H-M_alt 'P 1 21/n 1'
_atom_sites_solution_hydrogens geom
_audit_creation_method SHELXL-2019/2
_audit_update_record
;
2025-11-15 deposited with the CCDC.	2026-02-02 downloaded from the CCDC.
;
_cell_angle_alpha 90
_cell_angle_beta 95.349(9)
_cell_angle_gamma 90
_cell_formula_units_Z 4
_cell_length_a 6.9570(8)
_cell_length_b 34.975(4)
_cell_length_c 15.1996(14)
_cell_measurement_reflns_used 7450
_cell_measurement_temperature 100(2)
_cell_measurement_theta_max 77.6460
_cell_measurement_theta_min 3.1750
_cell_volume 3682.3(7)
_computing_cell_refinement 'CrysAlisPro 1.171.42.90a (Rigaku OD, 2023)'
_computing_data_collection 'CrysAlisPro 1.171.42.90a (Rigaku OD, 2023)'
_computing_data_reduction 'CrysAlisPro 1.171.42.90a (Rigaku OD, 2023)'
_computing_structure_refinement 'SHELXL-2019/2 (Sheldrick, 2019)'
_computing_structure_solution 'SHELXT 2018/2 (Sheldrick, 2018)'
_diffrn_ambient_temperature 100(2)
_diffrn_measured_fraction_theta_full 0.996
_diffrn_measured_fraction_theta_max 0.992
_diffrn_measurement_device_type 'XtaLAB Synergy R, HyPix'
_diffrn_measurement_method '\w scans'
_diffrn_radiation_type CuK\a
_diffrn_radiation_wavelength 1.54184
_diffrn_reflns_av_R_equivalents 0.2022
_diffrn_reflns_av_unetI/netI 0.1164
_diffrn_reflns_Laue_measured_fraction_full 0.996
_diffrn_reflns_Laue_measured_fraction_max 0.992
_diffrn_reflns_limit_h_max 8
_diffrn_reflns_limit_h_min -8
_diffrn_reflns_limit_k_max 43
_diffrn_reflns_limit_k_min -43
_diffrn_reflns_limit_l_max 18
_diffrn_reflns_limit_l_min -18
_diffrn_reflns_number 35643
_diffrn_reflns_point_group_measured_fraction_full 0.996
_diffrn_reflns_point_group_measured_fraction_max 0.992
_diffrn_reflns_theta_full 67.684
_diffrn_reflns_theta_max 74.479
_diffrn_reflns_theta_min 3.182
_diffrn_source 'Rotating-anode X-ray tube'
_exptl_absorpt_coefficient_mu 1.079
_exptl_absorpt_correction_T_max 1.00000
_exptl_absorpt_correction_T_min 0.58451
_exptl_absorpt_correction_type multi-scan
_exptl_absorpt_process_details
;
CrysAlisPro 1.171.42.90a (Rigaku Oxford Diffraction, 2023)
Empirical absorption correction using spherical harmonics,
implemented in SCALE3 ABSPACK scaling algorithm.
;
_exptl_crystal_colour red
_exptl_crystal_density_diffrn 1.149
_exptl_crystal_description platelet
_exptl_crystal_F_000 1376
_exptl_crystal_size_max 0.070
_exptl_crystal_size_mid 0.010
_exptl_crystal_size_min 0.010
_refine_diff_density_max 0.613
_refine_diff_density_min -0.826
_refine_diff_density_rms 0.114
_refine_ls_extinction_coef 0.0009(3)
_refine_ls_extinction_expression Fc^*^=kFc[1+0.001xFc^2^\l^3^/sin(2\q)]^-1/4^
_refine_ls_extinction_method 'SHELXL-2019/2 (Sheldrick 2019)'
_refine_ls_goodness_of_fit_ref 1.042
_refine_ls_hydrogen_treatment constr
_refine_ls_matrix_type full
_refine_ls_number_parameters 622
_refine_ls_number_reflns 7471
_refine_ls_number_restraints 0
_refine_ls_restrained_S_all 1.042
_refine_ls_R_factor_all 0.1762
_refine_ls_R_factor_gt 0.1329
_refine_ls_shift/su_max 0.000
_refine_ls_shift/su_mean 0.000
_refine_ls_structure_factor_coef Fsqd
_refine_ls_weighting_details 'w=1/[\s^2^(Fo^2^)+(0.1916P)^2^+12.5085P] where P=(Fo^2^+2Fc^2^)/3'
_refine_ls_weighting_scheme calc
_refine_ls_wR_factor_gt 0.3508
_refine_ls_wR_factor_ref 0.3850
_reflns_Friedel_coverage 0.000
_reflns_number_gt 4705
_reflns_number_total 7471
_reflns_threshold_expression 'I > 2\s(I)'
_cod_data_source_file d5sc09423b2.cif
_cod_data_source_block TIPS-ATT
_cod_depositor_comments 'Adding full bibliography for 1576486--1576488.cif.'
_cod_original_sg_symbol_H-M 'P 21/n'
_cod_database_code 1576488
_shelx_shelxl_version_number 2019/2
_shelx_space_group_comment
;
The symmetry employed for this shelxl refinement is uniquely defined
by the following loop, which should always be used as a source of
symmetry information in preference to the above space-group names.
They are only intended as comments.
;
_shelx_estimated_absorpt_t_min 0.928
_shelx_estimated_absorpt_t_max 0.989

loop_
_space_group_symop_operation_xyz
'x, y, z'
'-x+1/2, y+1/2, -z+1/2'
'-x, -y, -z'
'x-1/2, -y-1/2, z-1/2'

loop_
_atom_site_label
_atom_site_type_symbol
_atom_site_fract_x
_atom_site_fract_y
_atom_site_fract_z
_atom_site_U_iso_or_equiv
_atom_site_adp_type
_atom_site_occupancy
_atom_site_site_symmetry_order
_atom_site_calc_flag
_atom_site_refinement_flags_posn
_atom_site_refinement_flags_adp
_atom_site_refinement_flags_occupancy
_atom_site_disorder_assembly
_atom_site_disorder_group
Si1 Si 0.0133(2) 0.39365(5) 0.38648(9) 0.0342(4) Uani 1 1 d . . . . .
C1 C -0.0263(7) 0.51210(15) 0.1645(3) 0.0264(11) Uani 1 1 d . . . . .
C2 C -0.0231(7) 0.53629(15) 0.0891(3) 0.0238(10) Uani 1 1 d . . . . .
C3 C -0.0337(7) 0.57619(15) 0.0980(3) 0.0266(10) Uani 1 1 d . . . . .
C4 C -0.0513(9) 0.59188(16) 0.1818(3) 0.0337(12) Uani 1 1 d . . . . .
H4 H -0.058003 0.618833 0.188701 0.040 Uiso 1 1 calc R U . . .
C5 C -0.0589(8) 0.56811(17) 0.2551(3) 0.0320(12) Uani 1 1 d . . . . .
H5 H -0.072709 0.579147 0.311248 0.038 Uiso 1 1 calc R U . . .
C6 C -0.0470(8) 0.52926(16) 0.2476(3) 0.0303(11) Uani 1 1 d . . . . .
H6 H -0.052693 0.513655 0.298474 0.036 Uiso 1 1 calc R U . . .
C7 C -0.0127(7) 0.47224(15) 0.1544(3) 0.0264(10) Uani 1 1 d . . . . .
C8 C 0.0033(7) 0.45550(14) 0.0712(3) 0.0243(10) Uani 1 1 d . . . . .
C9 C 0.0058(6) 0.48031(14) -0.0043(3) 0.0234(10) Uani 1 1 d . . . . .
C10 C 0.0293(8) 0.39997(16) -0.0214(3) 0.0305(11) Uani 1 1 d . . . . .
H10 H 0.036967 0.372988 -0.027403 0.037 Uiso 1 1 calc R U . . .
C11 C 0.0145(7) 0.41544(15) 0.0593(3) 0.0285(11) Uani 1 1 d . . . . .
H11 H 0.011446 0.399064 0.109051 0.034 Uiso 1 1 calc R U . . .
C12 C -0.0077(7) 0.44802(15) 0.2299(3) 0.0272(11) Uani 1 1 d . . . . .
C13 C -0.0019(8) 0.42747(17) 0.2946(3) 0.0330(12) Uani 1 1 d . . . . .
C14 C 0.0126(16) 0.3458(3) 0.3518(8) 0.039(3) Uani 0.518(7) 1 d . . P A 1
H14 H 0.026072 0.329189 0.405502 0.047 Uiso 0.518(7) 1 calc R U P A 1
C15 C -0.2048(16) 0.4065(4) 0.4519(7) 0.041(3) Uani 0.518(7) 1 d . . P A 1
H15 H -0.321080 0.401625 0.409581 0.049 Uiso 0.518(7) 1 calc R U P A 1
C16 C 0.2513(16) 0.4082(3) 0.4551(7) 0.036(3) Uani 0.518(7) 1 d . . P A 1
H16 H 0.352840 0.405638 0.412999 0.043 Uiso 0.518(7) 1 calc R U P A 1
C17 C -0.181(3) 0.3357(5) 0.2973(10) 0.055(4) Uani 0.518(7) 1 d . . P A 1
H17A H -0.197351 0.351897 0.244448 0.083 Uiso 0.518(7) 1 calc R U P A 1
H17B H -0.288506 0.340180 0.333472 0.083 Uiso 0.518(7) 1 calc R U P A 1
H17C H -0.179712 0.308805 0.279677 0.083 Uiso 0.518(7) 1 calc R U P A 1
C18 C 0.190(4) 0.3380(8) 0.2967(13) 0.053(6) Uani 0.518(7) 1 d . . P A 1
H18A H 0.191368 0.310909 0.279856 0.079 Uiso 0.518(7) 1 calc R U P A 1
H18B H 0.310286 0.344208 0.332656 0.079 Uiso 0.518(7) 1 calc R U P A 1
H18C H 0.178845 0.353839 0.243343 0.079 Uiso 0.518(7) 1 calc R U P A 1
C19 C -0.227(3) 0.4459(7) 0.4805(14) 0.058(6) Uani 0.518(7) 1 d . . P A 1
H19A H -0.355771 0.449415 0.499966 0.087 Uiso 0.518(7) 1 calc R U P A 1
H19B H -0.209322 0.463222 0.431235 0.087 Uiso 0.518(7) 1 calc R U P A 1
H19C H -0.129181 0.451480 0.529637 0.087 Uiso 0.518(7) 1 calc R U P A 1
C20 C -0.228(2) 0.3795(4) 0.5299(8) 0.051(3) Uani 0.518(7) 1 d . . P A 1
H20A H -0.119023 0.383009 0.574919 0.077 Uiso 0.518(7) 1 calc R U P A 1
H20B H -0.230744 0.353010 0.509092 0.077 Uiso 0.518(7) 1 calc R U P A 1
H20C H -0.348777 0.385384 0.555466 0.077 Uiso 0.518(7) 1 calc R U P A 1
C21 C 0.260(3) 0.4514(5) 0.4838(10) 0.040(4) Uani 0.518(7) 1 d . . P A 1
H21A H 0.179586 0.455227 0.532775 0.060 Uiso 0.518(7) 1 calc R U P A 1
H21B H 0.211607 0.467443 0.433730 0.060 Uiso 0.518(7) 1 calc R U P A 1
H21C H 0.393607 0.458404 0.502928 0.060 Uiso 0.518(7) 1 calc R U P A 1
C22 C 0.3143(18) 0.3805(4) 0.5303(7) 0.050(4) Uani 0.518(7) 1 d . . P A 1
H22A H 0.437994 0.388910 0.560145 0.076 Uiso 0.518(7) 1 calc R U P A 1
H22B H 0.328587 0.354757 0.506245 0.076 Uiso 0.518(7) 1 calc R U P A 1
H22C H 0.216542 0.380073 0.572772 0.076 Uiso 0.518(7) 1 calc R U P A 1
C23 C 0.2383(16) 0.3626(3) 0.3709(7) 0.029(2) Uani 0.482(7) 1 d . . P A 2
H23 H 0.348330 0.381092 0.377449 0.035 Uiso 0.482(7) 1 calc R U P A 2
C24 C -0.2199(18) 0.3631(3) 0.3659(7) 0.034(3) Uani 0.482(7) 1 d . . P A 2
H24 H -0.328106 0.381627 0.369780 0.041 Uiso 0.482(7) 1 calc R U P A 2
C25 C 0.0210(16) 0.4174(3) 0.4895(6) 0.029(2) Uani 0.482(7) 1 d . . P A 2
H25 H 0.020531 0.397535 0.536780 0.034 Uiso 0.482(7) 1 calc R U P A 2
C26 C 0.251(4) 0.3446(7) 0.2782(16) 0.045(5) Uani 0.482(7) 1 d . . P A 2
H26A H 0.382189 0.334885 0.273898 0.068 Uiso 0.482(7) 1 calc R U P A 2
H26B H 0.221027 0.364055 0.232580 0.068 Uiso 0.482(7) 1 calc R U P A 2
H26C H 0.158706 0.323502 0.269561 0.068 Uiso 0.482(7) 1 calc R U P A 2
C27 C 0.288(2) 0.3331(4) 0.4443(8) 0.045(3) Uani 0.482(7) 1 d . . P A 2
H27A H 0.184817 0.313953 0.443287 0.067 Uiso 0.482(7) 1 calc R U P A 2
H27B H 0.300132 0.346041 0.501798 0.067 Uiso 0.482(7) 1 calc R U P A 2
H27C H 0.410007 0.320524 0.434857 0.067 Uiso 0.482(7) 1 calc R U P A 2
C28 C -0.257(2) 0.3452(4) 0.2726(9) 0.038(3) Uani 0.482(7) 1 d . . P A 2
H28A H -0.176639 0.322321 0.269004 0.057 Uiso 0.482(7) 1 calc R U P A 2
H28B H -0.223473 0.363835 0.228216 0.057 Uiso 0.482(7) 1 calc R U P A 2
H28C H -0.393210 0.338242 0.261397 0.057 Uiso 0.482(7) 1 calc R U P A 2
C29 C -0.243(2) 0.3340(4) 0.4401(9) 0.047(3) Uani 0.482(7) 1 d . . P A 2
H30A H -0.367247 0.320776 0.428624 0.071 Uiso 0.482(7) 1 calc R U P A 2
H30B H -0.239807 0.347467 0.496836 0.071 Uiso 0.482(7) 1 calc R U P A 2
H30C H -0.137975 0.315374 0.442201 0.071 Uiso 0.482(7) 1 calc R U P A 2
C31 C 0.216(3) 0.4402(5) 0.5046(11) 0.042(4) Uani 0.482(7) 1 d . . P A 2
H31A H 0.228813 0.457115 0.454007 0.062 Uiso 0.482(7) 1 calc R U P A 2
H31B H 0.324229 0.422265 0.510652 0.062 Uiso 0.482(7) 1 calc R U P A 2
H31C H 0.215667 0.455599 0.558505 0.062 Uiso 0.482(7) 1 calc R U P A 2
C32 C -0.151(3) 0.4442(6) 0.4980(13) 0.041(4) Uani 0.482(7) 1 d . . P A 2
H32A H -0.143313 0.454790 0.557974 0.061 Uiso 0.482(7) 1 calc R U P A 2
H32B H -0.271751 0.429916 0.486285 0.061 Uiso 0.482(7) 1 calc R U P A 2
H32C H -0.147728 0.465144 0.455248 0.061 Uiso 0.482(7) 1 calc R U P A 2
C33 C 0.5157(7) 0.49916(16) 0.8775(3) 0.0283(11) Uani 1 1 d . . . . .
C34 C 0.4979(7) 0.51304(15) 0.9648(3) 0.0235(10) Uani 1 1 d . . . . .
C35 C 0.4851(7) 0.55269(15) 0.9789(3) 0.0289(11) Uani 1 1 d . . . . .
C36 C 0.4885(8) 0.57840(18) 0.9045(4) 0.0405(14) Uani 1 1 d . . . . .
H36 H 0.481347 0.605214 0.913636 0.049 Uiso 1 1 calc R U . . .
C37 C 0.5016(8) 0.56490(19) 0.8228(4) 0.0428(15) Uani 1 1 d . . . . .
H37 H 0.501334 0.582355 0.774956 0.051 Uiso 1 1 calc R U . . .
C38 C 0.5158(7) 0.52531(19) 0.8062(3) 0.0363(14) Uani 1 1 d . . . . .
C39 C 0.5341(8) 0.5107(3) 0.7218(4) 0.054(2) Uani 1 1 d . . . . .
H39 H 0.533604 0.527792 0.673172 0.064 Uiso 1 1 calc R U . . .
C40 C 0.5526(9) 0.4724(3) 0.7077(4) 0.059(2) Uani 1 1 d . . . . .
H40 H 0.566089 0.463323 0.649678 0.071 Uiso 1 1 calc R U . . .
C41 C 0.5522(8) 0.4469(2) 0.7758(4) 0.0475(17) Uani 1 1 d . . . . .
H41 H 0.566002 0.420360 0.764614 0.057 Uiso 1 1 calc R U . . .
C42 C 0.5313(7) 0.45963(17) 0.8628(3) 0.0326(12) Uani 1 1 d . . . . .
C43 C 0.5277(8) 0.43352(17) 0.9348(4) 0.0348(12) Uani 1 1 d . . . . .
C44 C 0.5346(8) 0.39333(19) 0.9195(5) 0.0463(16) Uani 1 1 d . . . . .
Si2 Si 0.5384(5) 0.31145(9) 0.8566(2) 0.0375(11) Uani 0.505(6) 1 d . . P B 1
C45 C 0.546(2) 0.3617(4) 0.8867(10) 0.034(3) Uani 0.505(6) 1 d . . P B 1
C46 C 0.763(3) 0.3035(4) 0.7952(11) 0.054(4) Uani 0.505(6) 1 d . . P B 1
H46 H 0.877470 0.311626 0.835804 0.064 Uiso 0.505(6) 1 calc R U P B 1
C47 C 0.306(3) 0.3015(4) 0.7918(11) 0.056(5) Uani 0.505(6) 1 d . . P B 1
H47 H 0.206725 0.310982 0.830245 0.067 Uiso 0.505(6) 1 calc R U P B 1
C48 C 0.5644(17) 0.2836(4) 0.9628(7) 0.039(3) Uani 0.505(6) 1 d . . P B 1
H48 H 0.566529 0.255926 0.946466 0.047 Uiso 0.505(6) 1 calc R U P B 1
C49 C 0.766(3) 0.3270(5) 0.7108(8) 0.064(4) Uani 0.505(6) 1 d . . P B 1
H49A H 0.892843 0.324993 0.688372 0.096 Uiso 0.505(6) 1 calc R U P B 1
H49B H 0.738770 0.353887 0.723453 0.096 Uiso 0.505(6) 1 calc R U P B 1
H49C H 0.666723 0.317344 0.666186 0.096 Uiso 0.505(6) 1 calc R U P B 1
C50 C 0.789(3) 0.2605(5) 0.7753(13) 0.077(6) Uani 0.505(6) 1 d . . P B 1
H50A H 0.664432 0.249668 0.751985 0.115 Uiso 0.505(6) 1 calc R U P B 1
H50B H 0.835383 0.247139 0.829866 0.115 Uiso 0.505(6) 1 calc R U P B 1
H50C H 0.882562 0.257459 0.731583 0.115 Uiso 0.505(6) 1 calc R U P B 1
C51 C 0.263(3) 0.3240(5) 0.7055(10) 0.073(5) Uani 0.505(6) 1 d . . P B 1
H51A H 0.337288 0.313017 0.659808 0.109 Uiso 0.505(6) 1 calc R U P B 1
H51B H 0.300952 0.350799 0.715293 0.109 Uiso 0.505(6) 1 calc R U P B 1
H51C H 0.125233 0.322603 0.686260 0.109 Uiso 0.505(6) 1 calc R U P B 1
C52 C 0.256(3) 0.2591(4) 0.7776(12) 0.084(7) Uani 0.505(6) 1 d . . P B 1
H52A H 0.127484 0.256821 0.745388 0.126 Uiso 0.505(6) 1 calc R U P B 1
H52B H 0.255889 0.246372 0.835029 0.126 Uiso 0.505(6) 1 calc R U P B 1
H52C H 0.351781 0.247079 0.743344 0.126 Uiso 0.505(6) 1 calc R U P B 1
C53 C 0.388(2) 0.2895(5) 1.0167(11) 0.051(4) Uani 0.505(6) 1 d . . P B 1
H53A H 0.377671 0.316636 1.031922 0.076 Uiso 0.505(6) 1 calc R U P B 1
H53B H 0.404927 0.274285 1.070960 0.076 Uiso 0.505(6) 1 calc R U P B 1
H53C H 0.270225 0.281424 0.981263 0.076 Uiso 0.505(6) 1 calc R U P B 1
C54 C 0.748(2) 0.2915(5) 1.0194(12) 0.053(4) Uani 0.505(6) 1 d . . P B 1
H54A H 0.858068 0.283397 0.988452 0.080 Uiso 0.505(6) 1 calc R U P B 1
H54B H 0.747389 0.277435 1.075125 0.080 Uiso 0.505(6) 1 calc R U P B 1
H54C H 0.757571 0.319010 1.031836 0.080 Uiso 0.505(6) 1 calc R U P B 1
Si3 Si 0.5446(5) 0.30485(9) 0.9197(2) 0.0349(11) Uani 0.495(6) 1 d . . P B 2
C55 C 0.541(2) 0.3581(5) 0.9251(10) 0.031(3) Uani 0.495(6) 1 d . . P B 2
C56 C 0.788(2) 0.2890(4) 0.9742(10) 0.038(3) Uani 0.495(6) 1 d . . P B 2
H56 H 0.886405 0.300775 0.938587 0.046 Uiso 0.495(6) 1 calc R U P B 2
C57 C 0.320(2) 0.2888(4) 0.9740(10) 0.044(3) Uani 0.495(6) 1 d . . P B 2
H57 H 0.205178 0.299329 0.937400 0.053 Uiso 0.495(6) 1 calc R U P B 2
C58 C 0.5201(19) 0.2914(4) 0.7982(8) 0.047(3) Uani 0.495(6) 1 d . . P B 2
H58 H 0.513078 0.262837 0.795671 0.056 Uiso 0.495(6) 1 calc R U P B 2
C59 C 0.833(2) 0.3044(4) 1.0696(9) 0.046(3) Uani 0.495(6) 1 d . . P B 2
H59A H 0.843414 0.332356 1.068158 0.070 Uiso 0.495(6) 1 calc R U P B 2
H59B H 0.955915 0.293602 1.095425 0.070 Uiso 0.495(6) 1 calc R U P B 2
H59C H 0.729679 0.297028 1.105619 0.070 Uiso 0.495(6) 1 calc R U P B 2
C60 C 0.820(2) 0.2467(4) 0.9700(11) 0.054(4) Uani 0.495(6) 1 d . . P B 2
H60A H 0.814686 0.238590 0.908132 0.081 Uiso 0.495(6) 1 calc R U P B 2
H60B H 0.719342 0.233426 0.999229 0.081 Uiso 0.495(6) 1 calc R U P B 2
H60C H 0.946846 0.240397 1.000031 0.081 Uiso 0.495(6) 1 calc R U P B 2
C61 C 0.298(3) 0.2449(5) 0.9740(12) 0.066(4) Uani 0.495(6) 1 d . . P B 2
H61A H 0.178627 0.238061 1.000077 0.099 Uiso 0.495(6) 1 calc R U P B 2
H61B H 0.408474 0.233448 1.008720 0.099 Uiso 0.495(6) 1 calc R U P B 2
H61C H 0.291158 0.235425 0.913124 0.099 Uiso 0.495(6) 1 calc R U P B 2
C62 C 0.313(2) 0.3044(5) 1.0685(8) 0.052(4) Uani 0.495(6) 1 d . . P B 2
H62A H 0.346003 0.331614 1.069678 0.078 Uiso 0.495(6) 1 calc R U P B 2
H62B H 0.404892 0.290385 1.109133 0.078 Uiso 0.495(6) 1 calc R U P B 2
H62C H 0.182084 0.301102 1.086683 0.078 Uiso 0.495(6) 1 calc R U P B 2
C63 C 0.332(2) 0.3065(6) 0.7482(11) 0.053(4) Uani 0.495(6) 1 d . . P B 2
H63A H 0.331337 0.300377 0.685186 0.079 Uiso 0.495(6) 1 calc R U P B 2
H63B H 0.324354 0.334228 0.755655 0.079 Uiso 0.495(6) 1 calc R U P B 2
H63C H 0.220691 0.294329 0.771840 0.079 Uiso 0.495(6) 1 calc R U P B 2
C64 C 0.697(3) 0.3028(6) 0.7542(12) 0.060(5) Uani 0.495(6) 1 d . . P B 2
H64A H 0.678193 0.296567 0.691103 0.089 Uiso 0.495(6) 1 calc R U P B 2
H64B H 0.809693 0.288805 0.781422 0.089 Uiso 0.495(6) 1 calc R U P B 2
H64C H 0.719114 0.330313 0.761464 0.089 Uiso 0.495(6) 1 calc R U P B 2

loop_
_atom_site_aniso_label
_atom_site_aniso_U_11
_atom_site_aniso_U_22
_atom_site_aniso_U_33
_atom_site_aniso_U_23
_atom_site_aniso_U_13
_atom_site_aniso_U_12
Si1 0.0307(8) 0.0453(9) 0.0249(7) 0.0130(6) -0.0057(5) 0.0003(6)
C1 0.026(3) 0.036(3) 0.016(2) 0.0020(19) -0.0099(17) -0.003(2)
C2 0.019(2) 0.038(3) 0.014(2) 0.0010(18) -0.0055(16) -0.0022(19)
C3 0.022(2) 0.034(3) 0.022(2) 0.0001(19) -0.0040(18) 0.0007(19)
C4 0.044(3) 0.031(3) 0.023(2) -0.003(2) -0.008(2) 0.001(2)
C5 0.034(3) 0.043(3) 0.018(2) -0.002(2) -0.0035(19) -0.004(2)
C6 0.033(3) 0.042(3) 0.014(2) 0.0033(19) -0.0075(18) -0.004(2)
C7 0.027(2) 0.038(3) 0.013(2) 0.0019(18) -0.0081(17) -0.001(2)
C8 0.019(2) 0.033(3) 0.019(2) 0.0020(18) -0.0080(17) -0.0007(18)
C9 0.018(2) 0.035(3) 0.015(2) 0.0016(18) -0.0085(16) -0.0010(18)
C10 0.034(3) 0.030(3) 0.026(2) -0.0004(19) -0.008(2) -0.001(2)
C11 0.023(2) 0.035(3) 0.026(2) 0.0041(19) -0.0053(19) 0.000(2)
C12 0.029(3) 0.032(3) 0.019(2) 0.0005(19) -0.0043(18) 0.000(2)
C13 0.035(3) 0.041(3) 0.021(2) 0.001(2) -0.007(2) 0.002(2)
C14 0.029(6) 0.043(7) 0.043(6) 0.008(5) -0.007(4) -0.001(5)
C15 0.033(6) 0.065(8) 0.022(5) 0.005(5) -0.010(4) -0.011(5)
C16 0.033(6) 0.050(7) 0.024(5) 0.003(4) -0.002(4) 0.002(5)
C17 0.080(12) 0.048(9) 0.035(8) 0.005(6) -0.014(8) -0.011(8)
C18 0.075(16) 0.056(11) 0.024(9) 0.002(7) -0.011(9) 0.003(11)
C19 0.034(11) 0.102(14) 0.038(9) -0.030(9) -0.003(8) -0.014(10)
C20 0.053(8) 0.069(9) 0.033(6) 0.011(6) 0.008(5) -0.001(6)
C21 0.060(9) 0.038(9) 0.021(7) 0.007(6) -0.001(6) -0.010(7)
C22 0.038(7) 0.088(10) 0.022(5) 0.004(5) -0.013(4) 0.018(6)
C23 0.033(6) 0.029(6) 0.024(5) 0.003(4) -0.008(4) 0.001(4)
C24 0.045(7) 0.038(6) 0.019(5) 0.005(4) -0.003(4) -0.002(5)
C25 0.036(6) 0.027(5) 0.022(5) 0.005(4) -0.003(4) 0.001(4)
C26 0.053(12) 0.040(11) 0.044(12) -0.001(8) 0.008(8) 0.009(9)
C27 0.056(8) 0.047(8) 0.029(6) 0.009(5) -0.006(5) 0.005(6)
C28 0.049(9) 0.037(8) 0.024(7) 0.001(5) -0.022(6) -0.002(6)
C29 0.050(8) 0.047(8) 0.042(7) 0.012(6) -0.005(6) -0.013(6)
C31 0.070(12) 0.032(9) 0.019(8) 0.007(6) -0.015(7) -0.013(7)
C32 0.037(11) 0.049(8) 0.036(9) -0.014(6) 0.006(8) -0.021(8)
C33 0.020(2) 0.043(3) 0.019(2) 0.003(2) -0.0112(17) 0.000(2)
C34 0.018(2) 0.032(3) 0.019(2) 0.0008(18) -0.0060(16) -0.0010(18)
C35 0.019(2) 0.033(3) 0.034(3) 0.004(2) -0.0084(19) -0.0019(19)
C36 0.034(3) 0.039(3) 0.046(3) 0.016(3) -0.013(2) -0.003(2)
C37 0.026(3) 0.060(4) 0.040(3) 0.030(3) -0.009(2) -0.004(3)
C38 0.019(3) 0.066(4) 0.022(2) 0.013(2) -0.0084(19) -0.005(2)
C39 0.021(3) 0.117(7) 0.021(3) 0.006(3) -0.007(2) -0.003(3)
C40 0.022(3) 0.128(8) 0.026(3) -0.020(4) -0.003(2) -0.005(4)
C41 0.025(3) 0.077(5) 0.038(3) -0.023(3) -0.007(2) -0.001(3)
C42 0.019(2) 0.047(3) 0.030(3) -0.009(2) -0.0083(19) 0.000(2)
C43 0.026(3) 0.038(3) 0.039(3) -0.008(2) -0.011(2) 0.001(2)
C44 0.022(3) 0.045(4) 0.070(4) -0.013(3) -0.009(3) 0.002(2)
Si2 0.060(2) 0.0251(16) 0.026(2) -0.0042(12) -0.0013(13) 0.0017(13)
C45 0.047(8) 0.026(7) 0.027(7) -0.016(7) -0.011(7) 0.004(5)
C46 0.087(13) 0.033(7) 0.040(9) -0.014(6) 0.005(8) -0.020(7)
C47 0.100(14) 0.034(7) 0.027(7) -0.004(6) -0.039(8) -0.009(7)
C48 0.034(6) 0.052(8) 0.028(5) 0.006(6) -0.012(4) 0.020(5)
C49 0.095(12) 0.071(10) 0.026(6) -0.003(6) 0.009(7) -0.029(9)
C50 0.110(15) 0.041(8) 0.088(12) -0.003(8) 0.052(11) 0.006(9)
C51 0.118(15) 0.057(9) 0.034(7) 0.003(6) -0.042(9) 0.016(9)
C52 0.130(17) 0.032(8) 0.077(11) -0.011(7) -0.058(11) 0.005(9)
C53 0.034(8) 0.087(12) 0.032(8) 0.022(7) 0.009(6) -0.001(7)
C54 0.063(10) 0.048(9) 0.049(10) 0.013(8) 0.012(9) 0.005(7)
Si3 0.047(2) 0.0299(17) 0.027(2) -0.0054(15) -0.0045(13) -0.0037(13)
C55 0.033(6) 0.041(8) 0.021(7) -0.002(7) 0.008(7) -0.006(5)
C56 0.047(8) 0.035(7) 0.032(7) 0.001(6) -0.002(6) 0.009(5)
C57 0.060(9) 0.044(8) 0.027(7) 0.005(6) 0.000(6) 0.002(6)
C58 0.042(7) 0.052(8) 0.043(7) -0.008(6) -0.021(6) -0.011(6)
C59 0.048(8) 0.049(8) 0.039(7) -0.017(6) -0.015(6) 0.012(6)
C60 0.045(8) 0.041(7) 0.074(10) -0.005(7) -0.004(7) 0.007(6)
C61 0.071(11) 0.054(9) 0.077(11) -0.010(8) 0.028(9) -0.015(8)
C62 0.063(9) 0.067(9) 0.027(6) 0.005(6) 0.013(6) -0.010(7)
C63 0.037(8) 0.092(13) 0.026(8) -0.004(9) -0.018(7) 0.000(7)
C64 0.057(11) 0.079(12) 0.043(9) -0.029(9) 0.010(8) -0.009(9)

loop_
_atom_type_symbol
_atom_type_description
_atom_type_scat_dispersion_real
_atom_type_scat_dispersion_imag
_atom_type_scat_source
C C 0.0181 0.0091 'International Tables Vol C Tables 4.2.6.8 and 6.1.1.4'
H H 0.0000 0.0000 'International Tables Vol C Tables 4.2.6.8 and 6.1.1.4'
Si Si 0.2541 0.3302 'International Tables Vol C Tables 4.2.6.8 and 6.1.1.4'

loop_
_geom_angle_atom_site_label_1
_geom_angle_atom_site_label_2
_geom_angle_atom_site_label_3
_geom_angle
_geom_angle_site_symmetry_1
_geom_angle_site_symmetry_3
_geom_angle_publ_flag
C14 Si1 C13 112.9(4) . . ?
C25 Si1 C13 111.6(4) . . ?
C25 Si1 C23 114.4(5) . . ?
C13 Si1 C23 105.0(4) . . ?
C14 Si1 C16 112.9(5) . . ?
C13 Si1 C16 103.1(4) . . ?
C14 Si1 C15 113.2(5) . . ?
C13 Si1 C15 104.4(4) . . ?
C16 Si1 C15 109.4(5) . . ?
C25 Si1 C24 110.9(5) . . ?
C13 Si1 C24 104.2(4) . . ?
C23 Si1 C24 110.1(5) . . ?
C7 C1 C6 122.1(4) . . ?
C7 C1 C2 119.5(4) . . ?
C6 C1 C2 118.4(5) . . ?
C3 C2 C1 120.5(4) . . ?
C3 C2 C9 120.0(4) . 3_565 ?
C1 C2 C9 119.5(5) . 3_565 ?
C4 C3 C2 119.1(4) . . ?
C4 C3 C10 121.3(5) . 3_565 ?
C2 C3 C10 119.6(4) . 3_565 ?
C5 C4 C3 120.3(5) . . ?
C6 C5 C4 121.3(5) . . ?
C5 C6 C1 120.4(4) . . ?
C8 C7 C1 121.5(4) . . ?
C8 C7 C12 118.6(5) . . ?
C1 C7 C12 119.8(4) . . ?
C7 C8 C11 122.4(4) . . ?
C7 C8 C9 118.2(5) . . ?
C11 C8 C9 119.3(4) . . ?
C9 C9 C2 120.0(5) 3_565 3_565 ?
C9 C9 C8 121.2(5) 3_565 . ?
C2 C9 C8 118.8(5) 3_565 . ?
C11 C10 C3 120.8(5) . 3_565 ?
C10 C11 C8 121.4(5) . . ?
C13 C12 C7 179.4(6) . . ?
C12 C13 Si1 175.6(5) . . ?
C17 C14 C18 111.1(13) . . ?
C17 C14 Si1 110.8(9) . . ?
C18 C14 Si1 110.2(12) . . ?
C19 C15 C20 109.2(13) . . ?
C19 C15 Si1 118.7(11) . . ?
C20 C15 Si1 113.3(9) . . ?
C22 C16 C21 113.5(10) . . ?
C22 C16 Si1 114.0(9) . . ?
C21 C16 Si1 114.1(9) . . ?
C27 C23 C26 111.1(13) . . ?
C27 C23 Si1 114.6(9) . . ?
C26 C23 Si1 117.0(11) . . ?
C29 C24 C28 112.7(11) . . ?
C29 C24 Si1 112.9(8) . . ?
C28 C24 Si1 115.6(9) . . ?
C32 C25 C31 110.2(12) . . ?
C32 C25 Si1 113.7(9) . . ?
C31 C25 Si1 108.8(9) . . ?
C42 C33 C38 120.5(5) . . ?
C42 C33 C34 119.7(5) . . ?
C38 C33 C34 119.8(5) . . ?
C34 C34 C35 121.4(6) 3_667 . ?
C34 C34 C33 119.3(6) 3_667 . ?
C35 C34 C33 119.2(5) . . ?
C34 C35 C43 119.3(5) . 3_667 ?
C34 C35 C36 119.2(5) . . ?
C43 C35 C36 121.5(5) 3_667 . ?
C37 C36 C35 120.9(6) . . ?
C36 C37 C38 121.6(5) . . ?
C39 C38 C37 122.5(6) . . ?
C39 C38 C33 118.2(6) . . ?
C37 C38 C33 119.4(5) . . ?
C40 C39 C38 121.4(6) . . ?
C39 C40 C41 121.0(6) . . ?
C40 C41 C42 120.7(7) . . ?
C33 C42 C41 118.3(6) . . ?
C33 C42 C43 120.0(5) . . ?
C41 C42 C43 121.7(6) . . ?
C35 C43 C44 119.7(6) 3_667 . ?
C35 C43 C42 120.1(5) 3_667 . ?
C44 C43 C42 120.1(5) . . ?
C45 C44 C43 164.9(11) . . ?
C55 C44 C43 166.7(10) . . ?
C45 Si2 C47 108.6(7) . . ?
C45 Si2 C48 106.7(7) . . ?
C47 Si2 C48 111.7(7) . . ?
C45 Si2 C46 104.9(7) . . ?
C47 Si2 C46 115.4(9) . . ?
C48 Si2 C46 109.0(7) . . ?
C44 C45 Si2 168.6(15) . . ?
C49 C46 C50 110.4(13) . . ?
C49 C46 Si2 113.9(14) . . ?
C50 C46 Si2 110.4(11) . . ?
C52 C47 C51 110.7(12) . . ?
C52 C47 Si2 115.6(11) . . ?
C51 C47 Si2 116.6(14) . . ?
C54 C48 C53 110.2(12) . . ?
C54 C48 Si2 114.0(10) . . ?
C53 C48 Si2 111.5(8) . . ?
C55 Si3 C56 106.7(7) . . ?
C55 Si3 C58 106.9(7) . . ?
C56 Si3 C58 110.3(7) . . ?
C55 Si3 C57 105.1(6) . . ?
C56 Si3 C57 117.2(7) . . ?
C58 Si3 C57 110.1(7) . . ?
C44 C55 Si3 173.5(12) . . ?
C60 C56 C59 111.3(12) . . ?
C60 C56 Si3 113.6(10) . . ?
C59 C56 Si3 113.7(10) . . ?
C61 C57 C62 109.9(12) . . ?
C61 C57 Si3 112.2(10) . . ?
C62 C57 Si3 113.3(11) . . ?
C64 C58 C63 112.4(14) . . ?
C64 C58 Si3 111.3(9) . . ?
C63 C58 Si3 112.9(11) . . ?

loop_
_geom_bond_atom_site_label_1
_geom_bond_atom_site_label_2
_geom_bond_distance
_geom_bond_site_symmetry_2
_geom_bond_publ_flag
Si1 C14 1.753(12) . ?
Si1 C25 1.768(10) . ?
Si1 C13 1.826(5) . ?
Si1 C23 1.938(11) . ?
Si1 C16 1.940(11) . ?
Si1 C15 1.943(13) . ?
Si1 C24 1.945(12) . ?
C1 C7 1.407(7) . ?
C1 C6 1.418(7) . ?
C1 C2 1.427(7) . ?
C2 C3 1.405(7) . ?
C2 C9 1.429(6) 3_565 ?
C3 C4 1.403(7) . ?
C3 C10 1.434(7) 3_565 ?
C4 C5 1.395(7) . ?
C5 C6 1.367(8) . ?
C7 C8 1.407(7) . ?
C7 C12 1.424(7) . ?
C8 C11 1.416(7) . ?
C8 C9 1.441(7) . ?
C9 C9 1.386(10) 3_565 ?
C10 C11 1.354(7) . ?
C12 C13 1.216(7) . ?
C14 C17 1.56(2) . ?
C14 C18 1.58(3) . ?
C15 C19 1.46(3) . ?
C15 C20 1.536(16) . ?
C16 C22 1.531(15) . ?
C16 C21 1.57(2) . ?
C23 C27 1.535(15) . ?
C23 C26 1.55(3) . ?
C24 C29 1.537(16) . ?
C24 C28 1.549(17) . ?
C25 C32 1.54(2) . ?
C25 C31 1.57(2) . ?
C33 C42 1.406(8) . ?
C33 C38 1.418(7) . ?
C33 C34 1.430(7) . ?
C34 C34 1.404(9) 3_667 ?
C34 C35 1.407(7) . ?
C35 C43 1.408(8) 3_667 ?
C35 C36 1.447(7) . ?
C36 C37 1.338(9) . ?
C37 C38 1.413(10) . ?
C38 C39 1.398(9) . ?
C39 C40 1.365(12) . ?
C40 C41 1.366(11) . ?
C41 C42 1.416(8) . ?
C42 C43 1.428(8) . ?
C43 C44 1.426(9) . ?
C44 C45 1.219(16) . ?
C44 C55 1.234(18) . ?
Si2 C45 1.815(15) . ?
Si2 C47 1.848(17) . ?
Si2 C48 1.880(13) . ?
Si2 C46 1.915(19) . ?
C46 C49 1.53(2) . ?
C46 C50 1.55(2) . ?
C47 C52 1.534(19) . ?
C47 C51 1.534(19) . ?
C48 C54 1.50(2) . ?
C48 C53 1.551(18) . ?
Si3 C55 1.866(17) . ?
Si3 C56 1.897(14) . ?
Si3 C58 1.897(13) . ?
Si3 C57 1.919(16) . ?
C56 C60 1.498(18) . ?
C56 C59 1.553(17) . ?
C57 C61 1.54(2) . ?
C57 C62 1.542(18) . ?
C58 C64 1.51(2) . ?
C58 C63 1.545(19) . ?
